data_2222367
loop_
_publ_author_name
'Elizondo, Perla'
'Bern\`es, Sylvain'
'N\'ajera, Blanca'
'G\'ongora, Francisco'

_publ_section_title
;<i>N</i>,<i>N</i>',<i>N</i>''-Tris(2-nitrobenzyl)-2,2',2''-nitrilotriethanaminium
 trichloride 1.41-hydrate
;
_journal_coeditor_code IM2103
_journal_issue 7
_journal_name_full 'Acta Crystallographica Section E'
_journal_page_first o1616
_journal_page_last o1617
_journal_paper_doi 10.1107/S1600536809022399
_journal_volume 65
_journal_year 2009
_chemical_formula_iupac 'C27 H36 N7 O6 3+, 3Cl -, 1.41H2 O'
_chemical_formula_moiety 'C27 H36 N7 O6 3+, 3(Cl -), 1.41(H2 O)'
_chemical_formula_sum 'C27 H38.83 Cl3 N7 O7.41'
_chemical_formula_weight 686.47
_chemical_name_systematic
;
<i>N</i>,<i>N</i>',<i>N</i>''-Tris(2-nitrobenzyl)-2,2',2''-
nitrilotriethanaminium trichloride 1.41-hydrate
;
_chemical_temperature_decomposition 504.0(5)
_space_group_IT_number 14
_symmetry_cell_setting monoclinic
_symmetry_space_group_name_Hall '-P 2yn'
_symmetry_space_group_name_H-M 'P 1 21/n 1'
_atom_sites_solution_hydrogens geom
_atom_sites_solution_primary direct
_atom_sites_solution_secondary difmap
_audit_creation_method SHELXL-97
_cell_angle_alpha 90.00
_cell_angle_beta 94.190(9)
_cell_angle_gamma 90.00
_cell_formula_units_Z 4
_cell_length_a 9.131(2)
_cell_length_b 13.009(4)
_cell_length_c 28.071(7)
_cell_measurement_reflns_used 69
_cell_measurement_temperature 298.0(10)
_cell_measurement_theta_max 12.50
_cell_measurement_theta_min 4.63
_cell_volume 3325.5(15)
_computing_cell_refinement 'XSCANS (Siemens, 1996)'
_computing_data_collection 'XSCANS (Siemens, 1996)'
_computing_data_reduction 'XSCANS (Siemens, 1996)'
_computing_molecular_graphics
;
SHELXTL (Sheldrick, 2008) and <i>Mercury</i> (Macrae <i>et al.</i>,
2006)
;
_computing_publication_material 'SHELXL97 (Sheldrick, 2008)'
_computing_structure_refinement 'SHELXL97 (Sheldrick, 2008)'
_computing_structure_solution 'SHELXS97 (Sheldrick, 2008)'
_diffrn_ambient_temperature 298.0(10)
_diffrn_measured_fraction_theta_full 0.998
_diffrn_measured_fraction_theta_max 0.998
_diffrn_measurement_device_type 'Siemens P4'
_diffrn_measurement_method 2\q/\w
_diffrn_radiation_monochromator graphite
_diffrn_radiation_source 'fine-focus sealed tube'
_diffrn_radiation_type MoK\a
_diffrn_radiation_wavelength 0.71073
_diffrn_reflns_av_R_equivalents 0.0424
_diffrn_reflns_av_sigmaI/netI 0.0403
_diffrn_reflns_limit_h_max 10
_diffrn_reflns_limit_h_min -11
_diffrn_reflns_limit_k_max 1
_diffrn_reflns_limit_k_min -16
_diffrn_reflns_limit_l_max 34
_diffrn_reflns_limit_l_min -34
_diffrn_reflns_number 16115
_diffrn_reflns_theta_full 26.25
_diffrn_reflns_theta_max 26.25
_diffrn_reflns_theta_min 2.14
_diffrn_standards_decay_% 3.5
_diffrn_standards_interval_count 97
_diffrn_standards_number 3
_exptl_absorpt_coefficient_mu 0.330
_exptl_absorpt_correction_T_max 0.924
_exptl_absorpt_correction_T_min 0.819
_exptl_absorpt_correction_type psi-scan
_exptl_absorpt_process_details '(XSCANS; Siemens, 1996)'
_exptl_crystal_colour colorless
_exptl_crystal_density_diffrn 1.371
_exptl_crystal_density_method 'not measured'
_exptl_crystal_description block
_exptl_crystal_F_000 1441
_exptl_crystal_size_max 0.50
_exptl_crystal_size_mid 0.42
_exptl_crystal_size_min 0.24
_refine_diff_density_max 0.343
_refine_diff_density_min -0.340
_refine_ls_extinction_method none
_refine_ls_goodness_of_fit_ref 1.034
_refine_ls_hydrogen_treatment mixed
_refine_ls_matrix_type full
_refine_ls_number_constraints 0
_refine_ls_number_parameters 438
_refine_ls_number_reflns 6712
_refine_ls_number_restraints 12
_refine_ls_restrained_S_all 1.034
_refine_ls_R_factor_all 0.0932
_refine_ls_R_factor_gt 0.0557
_refine_ls_shift/su_max 0.000
_refine_ls_shift/su_mean 0.000
_refine_ls_structure_factor_coef Fsqd
_refine_ls_weighting_details 'calc w=1/[\s^2^(Fo^2^)+(0.0754P)^2^+1.5076P] where P=(Fo^2^+2Fc^2^)/3'
_refine_ls_weighting_scheme calc
_refine_ls_wR_factor_gt 0.1458
_refine_ls_wR_factor_ref 0.1754
_reflns_number_gt 4181
_reflns_number_total 6712
_reflns_threshold_expression I>2\s(I)
_cod_data_source_file im2103.cif
_cod_data_source_block I
_cod_depositor_comments
;
The following automatic conversions were performed:

'_chemical_melting_point' tag was changed to
'_chemical_temperature_decomposition' since the value had been given
as '503.5--504.5 (dec.)'. The value was changed to '504.0(5)' - the
average value was taken and precision was estimated.

Automatic conversion script
Id: cif_fix_values 1646 2011-03-28 12:23:43Z adriana 

The following automatic conversions were performed:

'_chemical_melting_point' tag was changed to
'_chemical_temperature_decomposition' since the value had been given
as '503.5--504.5 (dec.)'. The value was changed to '504.0(5)' - the
average value was taken and precision was estimated.

Automatic conversion script
Id: cif_fix_values 1715 2011-07-08 13:25:40Z adriana 
;
_cod_original_cell_volume 3326(2)
_cod_original_sg_symbol_H-M 'P 21/n'
_cod_database_code 2222367
_cod_database_fobs_code 2222367

loop_
_symmetry_equiv_pos_as_xyz
'x, y, z'
'-x+1/2, y+1/2, -z+1/2'
'-x, -y, -z'
'x-1/2, -y-1/2, z-1/2'

loop_
_atom_site_type_symbol
_atom_site_label
_atom_site_fract_x
_atom_site_fract_y
_atom_site_fract_z
_atom_site_U_iso_or_equiv
_atom_site_adp_type
_atom_site_calc_flag
_atom_site_refinement_flags
_atom_site_occupancy
_atom_site_disorder_assembly
_atom_site_disorder_group
N N1 0.9829(3) 0.79136(19) 0.17125(9) 0.0624(6) Uani d . 1 . .
C C1 0.9926(4) 0.8169(3) 0.22199(11) 0.0701(8) Uani d . 1 . .
H H1A 0.9977 0.8911 0.2253 0.084 Uiso calc R 1 . .
H H1B 1.0831 0.7887 0.2368 0.084 Uiso calc R 1 . .
C C2 0.8671(4) 0.7782(3) 0.24840(11) 0.0690(8) Uani d . 1 . .
H H2A 0.8467 0.7074 0.2393 0.083 Uiso calc R 1 . .
H H2B 0.8945 0.7797 0.2824 0.083 Uiso calc R 1 . .
N N2 0.7313(3) 0.8412(2) 0.23819(8) 0.0586(6) Uani d D 1 . .
H H2C 0.758(3) 0.9045(12) 0.2481(11) 0.070 Uiso d D 1 . .
H H2D 0.706(3) 0.844(2) 0.2064(4) 0.070 Uiso d D 1 . .
C C3 0.6071(4) 0.7981(2) 0.26312(11) 0.0668(8) Uani d . 1 . .
H H3A 0.6416 0.7807 0.2956 0.080 Uiso calc R 1 . .
H H3B 0.5740 0.7352 0.2472 0.080 Uiso calc R 1 . .
C C4 0.4792(3) 0.8706(2) 0.26437(10) 0.0588(7) Uani d . 1 . .
C C5 0.4586(4) 0.9520(2) 0.23318(11) 0.0682(8) Uani d . 1 . .
H H5A 0.5256 0.9624 0.2102 0.082 Uiso calc R 1 . .
C C6 0.3408(4) 1.0185(3) 0.23509(13) 0.0733(9) Uani d . 1 . .
H H6A 0.3284 1.0714 0.2129 0.088 Uiso calc R 1 . .
C C7 0.2432(4) 1.0077(3) 0.26895(13) 0.0736(9) Uani d . 1 . .
H H7A 0.1651 1.0533 0.2702 0.088 Uiso calc R 1 . .
C C8 0.2608(4) 0.9293(3) 0.30119(12) 0.0725(9) Uani d . 1 . .
H H8A 0.1957 0.9216 0.3249 0.087 Uiso calc R 1 . .
C C9 0.3756(4) 0.8620(2) 0.29820(10) 0.0623(8) Uani d . 1 . .
N N3 0.3838(4) 0.7755(3) 0.33158(12) 0.0856(9) Uani d . 1 . .
O O1 0.3524(4) 0.7895(3) 0.37214(12) 0.1437(14) Uani d . 1 . .
O O2 0.4250(4) 0.6941(2) 0.31824(11) 0.1107(10) Uani d . 1 . .
C C11 1.0831(4) 0.8554(3) 0.14559(14) 0.0763(9) Uani d . 1 . .
H H11A 1.0975 0.8234 0.1151 0.092 Uiso calc R 1 . .
H H11B 1.1777 0.8573 0.1637 0.092 Uiso calc R 1 . .
C C12 1.0314(4) 0.9638(3) 0.13682(15) 0.0869(11) Uani d . 1 . .
H H12A 1.0114 0.9950 0.1670 0.104 Uiso calc R 1 . .
H H12B 1.1091 1.0030 0.1235 0.104 Uiso calc R 1 . .
N N12 0.8964(3) 0.9694(2) 0.10352(11) 0.0709(7) Uani d D 1 . .
H H12C 0.907(4) 0.923(2) 0.0803(9) 0.085 Uiso d D 1 . .
H H12D 0.825(3) 0.943(3) 0.1206(11) 0.085 Uiso d D 1 . .
C C13 0.8715(4) 1.0771(3) 0.08618(13) 0.0800(10) Uani d . 1 . .
H H13A 0.9484 1.0955 0.0657 0.096 Uiso calc R 1 . .
H H13B 0.8785 1.1233 0.1134 0.096 Uiso calc R 1 . .
C C14 0.7249(4) 1.0919(2) 0.05908(11) 0.0671(8) Uani d . 1 . .
C C15 0.7256(4) 1.0997(3) 0.01013(12) 0.0784(10) Uani d . 1 . .
H H15A 0.8139 1.0911 -0.0039 0.094 Uiso calc R 1 . .
C C16 0.6024(6) 1.1193(3) -0.01819(15) 0.0926(12) Uani d . 1 . .
H H16A 0.6072 1.1236 -0.0511 0.111 Uiso calc R 1 . .
C C17 0.4729(5) 1.1328(3) 0.00097(16) 0.0919(12) Uani d . 1 . .
H H17A 0.3891 1.1470 -0.0188 0.110 Uiso calc R 1 . .
C C18 0.4635(4) 1.1258(3) 0.04915(17) 0.0858(11) Uani d . 1 . .
H H18A 0.3737 1.1342 0.0623 0.103 Uiso calc R 1 . .
C C19 0.5905(4) 1.1060(2) 0.07840(12) 0.0712(9) Uani d . 1 . .
N N13 0.5780(6) 1.1031(2) 0.12976(14) 0.0969(11) Uani d . 1 . .
O O3 0.4647(6) 1.1270(4) 0.14496(16) 0.1638(18) Uani d . 1 . .
O O4 0.6834(5) 1.0783(2) 0.15623(10) 0.1092(10) Uani d . 1 . .
C C21 1.0212(4) 0.6829(2) 0.16548(11) 0.0679(8) Uani d . 1 . .
H H21A 0.9807 0.6430 0.1906 0.081 Uiso calc R 1 . .
H H21B 1.1272 0.6756 0.1689 0.081 Uiso calc R 1 . .
C C22 0.9657(4) 0.6407(3) 0.11834(13) 0.0758(9) Uani d . 1 . .
H H22A 0.9985 0.6840 0.0931 0.091 Uiso calc R 1 . .
H H22B 1.0057 0.5724 0.1144 0.091 Uiso calc R 1 . .
N N22 0.8036(3) 0.63543(19) 0.11434(9) 0.0648(7) Uani d D 1 . .
H H22C 0.774(4) 0.596(2) 0.1381(9) 0.078 Uiso d D 1 . .
H H22D 0.756(3) 0.6949(15) 0.1190(12) 0.078 Uiso d D 1 . .
C C23 0.7439(4) 0.5962(3) 0.06626(11) 0.0769(10) Uani d . 1 . .
H H23A 0.7383 0.6529 0.0437 0.092 Uiso calc R 1 . .
H H23B 0.8114 0.5457 0.0549 0.092 Uiso calc R 1 . .
C C24 0.5961(5) 0.5488(3) 0.06750(11) 0.0737(9) Uani d . 1 . .
C C25 0.4793(6) 0.6015(4) 0.04688(14) 0.0959(12) Uani d . 1 . .
H H25A 0.4936 0.6668 0.0345 0.115 Uiso calc R 1 . .
C C26 0.3370(7) 0.5587(6) 0.04397(18) 0.1311(19) Uani d . 1 . .
H H26A 0.2571 0.5950 0.0301 0.157 Uiso calc R 1 . .
C C27 0.3195(8) 0.4606(7) 0.0625(2) 0.138(3) Uani d . 1 . .
H H27A 0.2270 0.4303 0.0608 0.166 Uiso calc R 1 . .
C C28 0.4359(10) 0.4094(5) 0.0827(2) 0.140(3) Uani d . 1 . .
H H28A 0.4229 0.3436 0.0946 0.168 Uiso calc R 1 . .
C C29 0.5702(6) 0.4512(3) 0.08602(12) 0.0939(13) Uani d . 1 . .
N N23 0.6930(7) 0.3884(2) 0.10924(12) 0.1083(15) Uani d . 1 . .
O O5 0.6572(7) 0.3081(3) 0.12602(13) 0.205(3) Uani d . 1 . .
O O6 0.8142(6) 0.4235(3) 0.11446(16) 0.1383(14) Uani d . 1 . .
Cl Cl1 0.61515(8) 0.83642(6) 0.12955(2) 0.0618(2) Uani d . 1 . .
Cl Cl2 0.66871(10) 0.53719(6) 0.20643(3) 0.0696(2) Uani d . 1 . .
Cl Cl3 0.91772(12) 0.82403(9) 0.01891(4) 0.0971(3) Uani d . 1 . .
O O7 1.0384(7) 0.6272(5) -0.0268(2) 0.166(3) Uani d PD 0.793(11) . .
H H71 1.046(14) 0.658(7) -0.0533(19) 0.249 Uiso d PD 0.793(11) . .
H H72 1.006(12) 0.673(5) -0.009(3) 0.249 Uiso d PD 0.793(11) . .
O O8 0.3919(5) 0.6773(5) 0.1646(2) 0.121(3) Uani d PD 0.621(9) . .
H H81 0.426(9) 0.723(5) 0.147(3) 0.182 Uiso d PD 0.621(9) . .
H H82 0.461(7) 0.633(6) 0.168(4) 0.182 Uiso d PD 0.621(9) . .

loop_
_atom_site_aniso_label
_atom_site_aniso_U_11
_atom_site_aniso_U_22
_atom_site_aniso_U_33
_atom_site_aniso_U_12
_atom_site_aniso_U_13
_atom_site_aniso_U_23
N1 0.0575(14) 0.0559(14) 0.0721(15) 0.0051(12) -0.0083(12) -0.0021(12)
C1 0.0607(19) 0.0697(19) 0.077(2) 0.0053(16) -0.0152(16) -0.0118(16)
C2 0.070(2) 0.071(2) 0.0636(18) 0.0112(17) -0.0087(15) -0.0050(15)
N2 0.0642(15) 0.0621(14) 0.0480(12) 0.0035(12) -0.0052(11) -0.0073(11)
C3 0.076(2) 0.0637(18) 0.0605(17) 0.0026(16) 0.0023(15) 0.0007(14)
C4 0.0616(18) 0.0628(17) 0.0509(15) -0.0004(14) -0.0026(13) -0.0095(13)
C5 0.072(2) 0.0675(19) 0.0659(18) 0.0044(17) 0.0064(15) 0.0024(15)
C6 0.073(2) 0.0644(19) 0.081(2) 0.0048(17) -0.0035(18) 0.0015(16)
C7 0.0618(19) 0.073(2) 0.084(2) 0.0042(17) -0.0072(18) -0.0149(18)
C8 0.0571(19) 0.088(2) 0.073(2) -0.0054(18) 0.0035(15) -0.0145(18)
C9 0.0652(19) 0.0674(18) 0.0530(16) -0.0069(16) -0.0055(14) -0.0046(14)
N3 0.087(2) 0.096(2) 0.075(2) 0.0044(19) 0.0149(16) 0.0109(18)
O1 0.163(3) 0.182(4) 0.091(2) 0.048(3) 0.042(2) 0.042(2)
O2 0.139(3) 0.0850(19) 0.109(2) 0.0062(19) 0.0188(19) 0.0254(17)
C11 0.060(2) 0.075(2) 0.092(2) -0.0038(17) -0.0063(17) 0.0100(18)
C12 0.078(2) 0.072(2) 0.105(3) -0.0145(18) -0.030(2) 0.0173(19)
N12 0.0734(18) 0.0586(16) 0.0781(19) -0.0116(14) -0.0118(15) 0.0082(13)
C13 0.085(2) 0.066(2) 0.084(2) -0.0186(18) -0.0207(18) 0.0212(17)
C14 0.077(2) 0.0526(17) 0.0688(19) -0.0149(16) -0.0133(16) 0.0096(14)
C15 0.087(2) 0.076(2) 0.071(2) -0.0080(19) -0.0006(18) 0.0149(17)
C16 0.115(4) 0.082(3) 0.077(2) -0.007(2) -0.020(2) 0.0171(19)
C17 0.099(3) 0.070(2) 0.101(3) -0.009(2) -0.035(3) 0.016(2)
C18 0.078(2) 0.0571(19) 0.123(3) -0.0040(18) 0.007(2) 0.013(2)
C19 0.095(3) 0.0479(16) 0.0705(19) -0.0080(16) 0.0032(18) 0.0081(14)
N13 0.143(4) 0.0622(18) 0.088(2) -0.004(2) 0.030(3) 0.0144(17)
O3 0.183(4) 0.170(4) 0.150(3) 0.037(3) 0.090(3) 0.048(3)
O4 0.182(3) 0.0783(18) 0.0662(16) -0.005(2) -0.0007(18) 0.0081(13)
C21 0.0662(19) 0.0653(19) 0.0718(19) 0.0132(16) 0.0023(15) 0.0041(15)
C22 0.080(2) 0.067(2) 0.082(2) 0.0100(17) 0.0165(18) -0.0071(17)
N22 0.088(2) 0.0529(14) 0.0541(14) 0.0044(13) 0.0074(13) -0.0057(11)
C23 0.110(3) 0.066(2) 0.0553(17) -0.0139(19) 0.0089(17) -0.0046(15)
C24 0.110(3) 0.0599(18) 0.0524(17) -0.0175(19) 0.0113(18) -0.0092(14)
C25 0.123(4) 0.096(3) 0.068(2) -0.014(3) 0.001(2) -0.013(2)
C26 0.125(5) 0.181(6) 0.086(3) -0.011(4) -0.003(3) -0.042(4)
C27 0.138(5) 0.185(7) 0.098(4) -0.088(5) 0.044(4) -0.053(4)
C28 0.207(7) 0.133(5) 0.087(3) -0.087(5) 0.055(4) -0.043(3)
C29 0.152(4) 0.077(2) 0.0545(19) -0.039(3) 0.022(2) -0.0207(18)
N23 0.213(5) 0.0461(18) 0.0650(18) -0.013(3) 0.006(3) -0.0040(14)
O5 0.416(8) 0.075(2) 0.113(3) -0.073(3) -0.056(4) 0.0271(19)
O6 0.187(4) 0.079(2) 0.151(3) 0.034(3) 0.029(3) 0.007(2)
Cl1 0.0686(5) 0.0594(4) 0.0555(4) 0.0021(4) -0.0085(3) 0.0005(3)
Cl2 0.0815(5) 0.0606(4) 0.0665(5) 0.0027(4) 0.0050(4) 0.0078(3)
Cl3 0.1002(7) 0.1081(8) 0.0858(6) -0.0133(6) 0.0264(5) 0.0007(5)
O7 0.139(5) 0.212(6) 0.145(5) 0.047(4) 0.003(4) -0.046(4)
O8 0.077(3) 0.125(5) 0.163(5) -0.006(3) 0.025(3) 0.052(4)

loop_
_atom_type_symbol
_atom_type_description
_atom_type_scat_dispersion_real
_atom_type_scat_dispersion_imag
_atom_type_scat_source
C C 0.0033 0.0016 'International Tables Vol C Tables 4.2.6.8 and 6.1.1.4'
H H 0.0000 0.0000 'International Tables Vol C Tables 4.2.6.8 and 6.1.1.4'
N N 0.0061 0.0033 'International Tables Vol C Tables 4.2.6.8 and 6.1.1.4'
O O 0.0106 0.0060 'International Tables Vol C Tables 4.2.6.8 and 6.1.1.4'
Cl Cl 0.1484 0.1585 'International Tables Vol C Tables 4.2.6.8 and 6.1.1.4'

loop_
_geom_angle_atom_site_label_1
_geom_angle_atom_site_label_2
_geom_angle_atom_site_label_3
_geom_angle_site_symmetry_1
_geom_angle_site_symmetry_3
_geom_angle
_geom_angle_publ_flag
C1 N1 C11 . . 110.8(3) ?
C1 N1 C21 . . 109.2(2) ?
C11 N1 C21 . . 109.3(3) ?
N1 C1 C2 . . 114.4(3) ?
N1 C1 H1A . . 108.7 ?
C2 C1 H1A . . 108.7 ?
N1 C1 H1B . . 108.7 ?
C2 C1 H1B . . 108.7 ?
H1A C1 H1B . . 107.6 ?
N2 C2 C1 . . 112.0(3) ?
N2 C2 H2A . . 109.2 ?
C1 C2 H2A . . 109.2 ?
N2 C2 H2B . . 109.2 ?
C1 C2 H2B . . 109.2 ?
H2A C2 H2B . . 107.9 ?
C3 N2 C2 . . 110.7(2) ?
C3 N2 H2C . . 114(2) ?
C2 N2 H2C . . 104(2) ?
C3 N2 H2D . . 109(2) ?
C2 N2 H2D . . 111(2) ?
H2C N2 H2D . . 109(3) ?
N2 C3 C4 . . 113.3(3) ?
N2 C3 H3A . . 108.9 ?
C4 C3 H3A . . 108.9 ?
N2 C3 H3B . . 108.9 ?
C4 C3 H3B . . 108.9 ?
H3A C3 H3B . . 107.7 ?
C5 C4 C9 . . 115.3(3) ?
C5 C4 C3 . . 122.5(3) ?
C9 C4 C3 . . 122.2(3) ?
C4 C5 C6 . . 121.7(3) ?
C4 C5 H5A . . 119.1 ?
C6 C5 H5A . . 119.1 ?
C7 C6 C5 . . 120.9(3) ?
C7 C6 H6A . . 119.5 ?
C5 C6 H6A . . 119.5 ?
C6 C7 C8 . . 119.4(3) ?
C6 C7 H7A . . 120.3 ?
C8 C7 H7A . . 120.3 ?
C7 C8 C9 . . 119.3(3) ?
C7 C8 H8A . . 120.4 ?
C9 C8 H8A . . 120.4 ?
C8 C9 C4 . . 123.4(3) ?
C8 C9 N3 . . 117.1(3) ?
C4 C9 N3 . . 119.5(3) ?
O2 N3 O1 . . 122.1(4) ?
O2 N3 C9 . . 119.0(3) ?
O1 N3 C9 . . 118.9(4) ?
N1 C11 C12 . . 114.5(3) ?
N1 C11 H11A . . 108.6 ?
C12 C11 H11A . . 108.6 ?
N1 C11 H11B . . 108.6 ?
C12 C11 H11B . . 108.6 ?
H11A C11 H11B . . 107.6 ?
N12 C12 C11 . . 112.6(3) ?
N12 C12 H12A . . 109.1 ?
C11 C12 H12A . . 109.1 ?
N12 C12 H12B . . 109.1 ?
C11 C12 H12B . . 109.1 ?
H12A C12 H12B . . 107.8 ?
C12 N12 C13 . . 110.5(2) ?
C12 N12 H12C . . 107(2) ?
C13 N12 H12C . . 114(2) ?
C12 N12 H12D . . 104(2) ?
C13 N12 H12D . . 115(2) ?
H12C N12 H12D . . 104(3) ?
N12 C13 C14 . . 113.2(3) ?
N12 C13 H13A . . 108.9 ?
C14 C13 H13A . . 108.9 ?
N12 C13 H13B . . 108.9 ?
C14 C13 H13B . . 108.9 ?
H13A C13 H13B . . 107.8 ?
C15 C14 C19 . . 116.6(3) ?
C15 C14 C13 . . 116.4(3) ?
C19 C14 C13 . . 126.8(3) ?
C16 C15 C14 . . 122.3(4) ?
C16 C15 H15A . . 118.8 ?
C14 C15 H15A . . 118.8 ?
C17 C16 C15 . . 120.5(4) ?
C17 C16 H16A . . 119.8 ?
C15 C16 H16A . . 119.8 ?
C16 C17 C18 . . 120.5(4) ?
C16 C17 H17A . . 119.7 ?
C18 C17 H17A . . 119.7 ?
C17 C18 C19 . . 119.1(4) ?
C17 C18 H18A . . 120.5 ?
C19 C18 H18A . . 120.5 ?
C14 C19 C18 . . 121.0(3) ?
C14 C19 N13 . . 121.3(4) ?
C18 C19 N13 . . 117.8(4) ?
O3 N13 O4 . . 121.4(4) ?
O3 N13 C19 . . 118.8(5) ?
O4 N13 C19 . . 119.8(4) ?
N1 C21 C22 . . 112.6(3) ?
N1 C21 H21A . . 109.1 ?
C22 C21 H21A . . 109.1 ?
N1 C21 H21B . . 109.1 ?
C22 C21 H21B . . 109.1 ?
H21A C21 H21B . . 107.8 ?
N22 C22 C21 . . 111.1(3) ?
N22 C22 H22A . . 109.4 ?
C21 C22 H22A . . 109.4 ?
N22 C22 H22B . . 109.4 ?
C21 C22 H22B . . 109.4 ?
H22A C22 H22B . . 108.0 ?
C22 N22 C23 . . 112.2(3) ?
C22 N22 H22C . . 109(2) ?
C23 N22 H22C . . 111(2) ?
C22 N22 H22D . . 116(2) ?
C23 N22 H22D . . 106(2) ?
H22C N22 H22D . . 102(3) ?
C24 C23 N22 . . 112.9(3) ?
C24 C23 H23A . . 109.0 ?
N22 C23 H23A . . 109.0 ?
C24 C23 H23B . . 109.0 ?
N22 C23 H23B . . 109.0 ?
H23A C23 H23B . . 107.8 ?
C25 C24 C29 . . 117.9(4) ?
C25 C24 C23 . . 117.7(3) ?
C29 C24 C23 . . 124.4(4) ?
C24 C25 C26 . . 121.0(5) ?
C24 C25 H25A . . 119.5 ?
C26 C25 H25A . . 119.5 ?
C27 C26 C25 . . 118.1(6) ?
C27 C26 H26A . . 121.0 ?
C25 C26 H26A . . 121.0 ?
C28 C27 C26 . . 120.2(6) ?
C28 C27 H27A . . 119.9 ?
C26 C27 H27A . . 119.9 ?
C29 C28 C27 . . 121.3(6) ?
C29 C28 H28A . . 119.4 ?
C27 C28 H28A . . 119.4 ?
C28 C29 C24 . . 121.5(6) ?
C28 C29 N23 . . 117.5(5) ?
C24 C29 N23 . . 121.0(4) ?
O6 N23 O5 . . 124.0(6) ?
O6 N23 C29 . . 120.1(4) ?
O5 N23 C29 . . 115.4(6) ?
H71 O7 H72 . . 104(3) ?
H81 O8 H82 . . 104(3) ?

loop_
_geom_bond_atom_site_label_1
_geom_bond_atom_site_label_2
_geom_bond_site_symmetry_2
_geom_bond_distance
_geom_bond_publ_flag
N1 C1 . 1.459(4) ?
N1 C11 . 1.465(4) ?
N1 C21 . 1.466(4) ?
C1 C2 . 1.497(5) ?
C1 H1A . 0.9700 ?
C1 H1B . 0.9700 ?
C2 N2 . 1.497(4) ?
C2 H2A . 0.9700 ?
C2 H2B . 0.9700 ?
N2 C3 . 1.485(4) ?
N2 H2C . 0.897(10) ?
N2 H2D . 0.906(10) ?
C3 C4 . 1.504(4) ?
C3 H3A . 0.9700 ?
C3 H3B . 0.9700 ?
C4 C5 . 1.378(4) ?
C4 C9 . 1.393(4) ?
C5 C6 . 1.385(5) ?
C5 H5A . 0.9300 ?
C6 C7 . 1.357(5) ?
C6 H6A . 0.9300 ?
C7 C8 . 1.365(5) ?
C7 H7A . 0.9300 ?
C8 C9 . 1.372(5) ?
C8 H8A . 0.9300 ?
C9 N3 . 1.463(4) ?
N3 O2 . 1.193(4) ?
N3 O1 . 1.208(4) ?
C11 C12 . 1.501(5) ?
C11 H11A . 0.9700 ?
C11 H11B . 0.9700 ?
C12 N12 . 1.493(4) ?
C12 H12A . 0.9700 ?
C12 H12B . 0.9700 ?
N12 C13 . 1.495(4) ?
N12 H12C . 0.897(10) ?
N12 H12D . 0.902(10) ?
C13 C14 . 1.503(5) ?
C13 H13A . 0.9700 ?
C13 H13B . 0.9700 ?
C14 C15 . 1.378(5) ?
C14 C19 . 1.389(5) ?
C15 C16 . 1.354(5) ?
C15 H15A . 0.9300 ?
C16 C17 . 1.346(6) ?
C16 H16A . 0.9300 ?
C17 C18 . 1.364(6) ?
C17 H17A . 0.9300 ?
C18 C19 . 1.396(5) ?
C18 H18A . 0.9300 ?
C19 N13 . 1.455(5) ?
N13 O3 . 1.190(5) ?
N13 O4 . 1.216(5) ?
C21 C22 . 1.487(5) ?
C21 H21A . 0.9700 ?
C21 H21B . 0.9700 ?
C22 N22 . 1.478(5) ?
C22 H22A . 0.9700 ?
C22 H22B . 0.9700 ?
N22 C23 . 1.507(4) ?
N22 H22C . 0.899(10) ?
N22 H22D . 0.900(10) ?
C23 C24 . 1.487(5) ?
C23 H23A . 0.9700 ?
C23 H23B . 0.9700 ?
C24 C25 . 1.361(6) ?
C24 C29 . 1.398(5) ?
C25 C26 . 1.411(7) ?
C25 H25A . 0.9300 ?
C26 C27 . 1.391(9) ?
C26 H26A . 0.9300 ?
C27 C28 . 1.345(9) ?
C27 H27A . 0.9300 ?
C28 C29 . 1.338(8) ?
C28 H28A . 0.9300 ?
C29 N23 . 1.498(7) ?
N23 O6 . 1.196(6) ?
N23 O5 . 1.202(5) ?
O7 H71 . 0.851(10) ?
O7 H72 . 0.851(10) ?
O8 H81 . 0.850(10) ?
O8 H82 . 0.850(10) ?

loop_
_geom_hbond_atom_site_label_D
_geom_hbond_atom_site_label_H
_geom_hbond_atom_site_label_A
_geom_hbond_site_symmetry_A
_geom_hbond_distance_DH
_geom_hbond_distance_HA
_geom_hbond_distance_DA
_geom_hbond_angle_DHA
_geom_hbond_publ_flag
N2 H2D Cl1 . 0.906(10) 2.255(11) 3.155(2) 172(3) yes
N12 H12D Cl1 . 0.902(10) 2.396(19) 3.225(3) 153(3) yes
N22 H22D Cl1 . 0.900(10) 2.279(11) 3.176(3) 174(3) yes
N12 H12C Cl3 . 0.897(10) 2.161(11) 3.054(3) 174(3) yes
N22 H22C Cl2 . 0.899(10) 2.335(14) 3.209(3) 164(3) yes
O8 H81 Cl1 . 0.850(10) 2.35(5) 3.115(5) 150(9) yes
O8 H82 Cl2 . 0.850(10) 2.46(4) 3.265(5) 159(10) yes
O7 H72 Cl3 . 0.851(10) 2.28(3) 3.102(6) 163(9) yes
N2 H2C Cl2 2_655 0.897(10) 2.221(14) 3.089(3) 163(3) yes
O7 H71 O6 3_765 0.851(10) 2.45(8) 2.965(7) 119(8) yes

loop_
_geom_torsion_atom_site_label_1
_geom_torsion_atom_site_label_2
_geom_torsion_atom_site_label_3
_geom_torsion_atom_site_label_4
_geom_torsion_site_symmetry_1
_geom_torsion_site_symmetry_2
_geom_torsion_site_symmetry_3
_geom_torsion_site_symmetry_4
_geom_torsion
_geom_torsion_publ_flag
C11 N1 C1 C2 . . . . 163.5(3) ?
C21 N1 C1 C2 . . . . -76.1(3) ?
N1 C1 C2 N2 . . . . -75.8(3) ?
C1 C2 N2 C3 . . . . 177.4(2) ?
C2 N2 C3 C4 . . . . 165.9(2) ?
N2 C3 C4 C5 . . . . 19.9(4) ?
N2 C3 C4 C9 . . . . -158.0(3) ?
C9 C4 C5 C6 . . . . -1.4(4) ?
C3 C4 C5 C6 . . . . -179.5(3) ?
C4 C5 C6 C7 . . . . 2.0(5) ?
C5 C6 C7 C8 . . . . -0.8(5) ?
C6 C7 C8 C9 . . . . -1.0(5) ?
C7 C8 C9 C4 . . . . 1.7(5) ?
C7 C8 C9 N3 . . . . -176.1(3) ?
C5 C4 C9 C8 . . . . -0.5(4) ?
C3 C4 C9 C8 . . . . 177.6(3) ?
C5 C4 C9 N3 . . . . 177.2(3) ?
C3 C4 C9 N3 . . . . -4.7(4) ?
C8 C9 N3 O2 . . . . 143.3(4) ?
C4 C9 N3 O2 . . . . -34.6(5) ?
C8 C9 N3 O1 . . . . -38.7(5) ?
C4 C9 N3 O1 . . . . 143.5(4) ?
C1 N1 C11 C12 . . . . -76.1(3) ?
C21 N1 C11 C12 . . . . 163.6(3) ?
N1 C11 C12 N12 . . . . -66.1(4) ?
C11 C12 N12 C13 . . . . -165.5(3) ?
C12 N12 C13 C14 . . . . -170.5(3) ?
N12 C13 C14 C15 . . . . -104.5(4) ?
N12 C13 C14 C19 . . . . 80.5(4) ?
C19 C14 C15 C16 . . . . -0.4(5) ?
C13 C14 C15 C16 . . . . -175.9(3) ?
C14 C15 C16 C17 . . . . 0.4(6) ?
C15 C16 C17 C18 . . . . -0.6(6) ?
C16 C17 C18 C19 . . . . 0.9(6) ?
C15 C14 C19 C18 . . . . 0.7(5) ?
C13 C14 C19 C18 . . . . 175.6(3) ?
C15 C14 C19 N13 . . . . -177.8(3) ?
C13 C14 C19 N13 . . . . -2.9(5) ?
C17 C18 C19 C14 . . . . -1.0(5) ?
C17 C18 C19 N13 . . . . 177.6(3) ?
C14 C19 N13 O3 . . . . 171.6(4) ?
C18 C19 N13 O3 . . . . -6.9(5) ?
C14 C19 N13 O4 . . . . -7.1(5) ?
C18 C19 N13 O4 . . . . 174.3(3) ?
C1 N1 C21 C22 . . . . 159.9(3) ?
C11 N1 C21 C22 . . . . -78.8(3) ?
N1 C21 C22 N22 . . . . -67.4(4) ?
C21 C22 N22 C23 . . . . 178.1(3) ?
C22 N22 C23 C24 . . . . 155.5(3) ?
N22 C23 C24 C25 . . . . 107.9(4) ?
N22 C23 C24 C29 . . . . -75.9(4) ?
C29 C24 C25 C26 . . . . -0.5(5) ?
C23 C24 C25 C26 . . . . 176.0(3) ?
C24 C25 C26 C27 . . . . -0.5(6) ?
C25 C26 C27 C28 . . . . 0.4(8) ?
C26 C27 C28 C29 . . . . 0.6(8) ?
C27 C28 C29 C24 . . . . -1.7(7) ?
C27 C28 C29 N23 . . . . 179.9(5) ?
C25 C24 C29 C28 . . . . 1.6(5) ?
C23 C24 C29 C28 . . . . -174.6(4) ?
C25 C24 C29 N23 . . . . 180.0(3) ?
C23 C24 C29 N23 . . . . 3.8(5) ?
C28 C29 N23 O6 . . . . -177.6(4) ?
C24 C29 N23 O6 . . . . 3.9(6) ?
C28 C29 N23 O5 . . . . -5.1(5) ?
C24 C29 N23 O5 . . . . 176.4(4) ?
